data_7708384
loop_
_publ_author_name
'Priola, Emanuele'
'Giordana, Alessia'
'Mazzeo, Paolo Pio'
'Mahmoudi, Ghodrat'
'Gomila, Rosa Maria'
'Zubkov, Fedor Ivanovich'
'Pokazeev, Kuzma M.'
'Valchuk, karine S.'
'Bacchi, Alessia'
'Zangrando, Ennio'
'Frontera, Antonio'

_publ_section_title
;
 On the nature of recurrent Au&#x00B7;&#x00B7;&#x00B7;\p motifs in
 tris(2,2&#x2019;-bipyridine)M(II) (M = Fe, Co and Ni) dicyanoaurate(I)
 salts: X-ray analysis and theoretical rationalization
;
_journal_name_full 'Dalton Transactions'
_journal_paper_doi 10.1039/D1DT02632A
_journal_year 2021
_chemical_formula_moiety '2(C30 H24 Co N6), 3(C2 Au N2), Cl, O11'
_chemical_formula_sum 'C66 H48 Au3 Cl Co2 N18 O11'
_chemical_formula_weight 2013.43
_space_group_crystal_system trigonal
_space_group_IT_number 148
_space_group_name_Hall '-R 3'
_space_group_name_H-M_alt 'R -3 :H'
_atom_sites_solution_hydrogens geom
_audit_creation_method SHELXL-2018/3
_audit_update_record
;
2021-08-06 deposited with the CCDC.	2021-09-20 downloaded from the CCDC.
;
_cell_angle_alpha 90
_cell_angle_beta 90
_cell_angle_gamma 120
_cell_formula_units_Z 3
_cell_length_a 16.6621(11)
_cell_length_b 16.6621(11)
_cell_length_c 22.4615(10)
_cell_measurement_reflns_used 3959
_cell_measurement_temperature 293(2)
_cell_measurement_theta_max 31.85
_cell_measurement_theta_min 3.65
_cell_volume 5400.4(6)
_computing_cell_refinement
;       
CrysAlisPro, Agilent Technologies,
Version 1.171.36.28 
;
_computing_data_collection
;       
CrysAlisPro, Agilent Technologies,
Version 1.171.36.28 
;
_computing_data_reduction
;       
CrysAlisPro, Agilent Technologies,
Version 1.171.36.28 
;
_computing_publication_material 'Wingx 2018.3 (Farrugia, 2012)'
_computing_structure_refinement 'SHELXL-2018/3 (Sheldrick, 2018)'
_computing_structure_solution 'SHELXS-97 (Sheldrick, 1990)'
_diffrn_ambient_temperature 293(2)
_diffrn_detector_area_resol_mean 10.2890
_diffrn_measured_fraction_theta_full 0.996
_diffrn_measured_fraction_theta_max 0.893
_diffrn_measurement_device_type 'Xcalibur, Ruby, Gemini ultra'
_diffrn_measurement_method '\w scans'
_diffrn_radiation_monochromator graphite
_diffrn_radiation_source 'fine-focus sealed tube'
_diffrn_radiation_type MoK\a
_diffrn_radiation_wavelength 0.71073
_diffrn_reflns_av_R_equivalents 0.0447
_diffrn_reflns_av_unetI/netI 0.0415
_diffrn_reflns_Laue_measured_fraction_full 0.996
_diffrn_reflns_Laue_measured_fraction_max 0.893
_diffrn_reflns_limit_h_max 19
_diffrn_reflns_limit_h_min -24
_diffrn_reflns_limit_k_max 24
_diffrn_reflns_limit_k_min -24
_diffrn_reflns_limit_l_max 31
_diffrn_reflns_limit_l_min -33
_diffrn_reflns_number 11697
_diffrn_reflns_point_group_measured_fraction_full 0.996
_diffrn_reflns_point_group_measured_fraction_max 0.893
_diffrn_reflns_theta_full 25.242
_diffrn_reflns_theta_max 32.336
_diffrn_reflns_theta_min 3.659
_exptl_absorpt_coefficient_mu 6.649
_exptl_absorpt_correction_T_max 1.00000
_exptl_absorpt_correction_T_min 0.29603
_exptl_absorpt_correction_type multi-scan
_exptl_absorpt_process_details
;
CrysAlisPro, Agilent Technologies, Version 1.171.36.28 
Empirical absorption correction using spherical harmonics,
implemented in SCALE3 ABSPACK scaling algorithm.
;
_exptl_crystal_colour orange
_exptl_crystal_density_diffrn 1.857
_exptl_crystal_description prism
_exptl_crystal_F_000 2898
_exptl_crystal_size_max 0.45
_exptl_crystal_size_mid 0.30
_exptl_crystal_size_min 0.25
_refine_diff_density_max 1.800
_refine_diff_density_min -0.807
_refine_diff_density_rms 0.093
_refine_ls_extinction_method none
_refine_ls_goodness_of_fit_ref 1.026
_refine_ls_hydrogen_treatment constr
_refine_ls_matrix_type full
_refine_ls_number_parameters 163
_refine_ls_number_reflns 3833
_refine_ls_number_restraints 0
_refine_ls_restrained_S_all 1.026
_refine_ls_R_factor_all 0.0680
_refine_ls_R_factor_gt 0.0368
_refine_ls_shift/su_max 0.000
_refine_ls_shift/su_mean 0.000
_refine_ls_structure_factor_coef Fsqd
_refine_ls_weighting_details 'w=1/[\s^2^(Fo^2^)+(0.0345P)^2^+1.6560P] where P=(Fo^2^+2Fc^2^)/3'
_refine_ls_weighting_scheme calc
_refine_ls_wR_factor_gt 0.0728
_refine_ls_wR_factor_ref 0.0846
_reflns_Friedel_coverage 0.000
_reflns_number_gt 2648
_reflns_number_total 3833
_reflns_threshold_expression 'I > 2\s(I)'
_cod_data_source_file d1dt02632a2.cif
_cod_data_source_block shelx_CCDC1
_cod_original_cell_volume 5400.4(8)
_cod_database_code 7708384
_shelx_shelxl_version_number 2018/3
_shelx_space_group_comment
;
The symmetry employed for this shelxl refinement is uniquely defined
by the following loop, which should always be used as a source of
symmetry information in preference to the above space-group names.
They are only intended as comments.
;

loop_
_space_group_symop_operation_xyz
'x, y, z'
'-y, x-y, z'
'-x+y, -x, z'
'x+2/3, y+1/3, z+1/3'
'-y+2/3, x-y+1/3, z+1/3'
'-x+y+2/3, -x+1/3, z+1/3'
'x+1/3, y+2/3, z+2/3'
'-y+1/3, x-y+2/3, z+2/3'
'-x+y+1/3, -x+2/3, z+2/3'
'-x, -y, -z'
'y, -x+y, -z'
'x-y, x, -z'
'-x+2/3, -y+1/3, -z+1/3'
'y+2/3, -x+y+1/3, -z+1/3'
'x-y+2/3, x+1/3, -z+1/3'
'-x+1/3, -y+2/3, -z+2/3'
'y+1/3, -x+y+2/3, -z+2/3'
'x-y+1/3, x+2/3, -z+2/3'

loop_
_atom_site_label
_atom_site_type_symbol
_atom_site_fract_x
_atom_site_fract_y
_atom_site_fract_z
_atom_site_U_iso_or_equiv
_atom_site_adp_type
_atom_site_occupancy
_atom_site_site_symmetry_order
_atom_site_calc_flag
_atom_site_refinement_flags_posn
_atom_site_refinement_flags_adp
_atom_site_refinement_flags_occupancy
_atom_site_disorder_assembly
_atom_site_disorder_group
Au1 Au 0.000000 0.500000 0.000000 0.05621(10) Uani 1 2 d S . P . .
N3 N 0.0026(4) 0.6541(4) 0.0807(2) 0.1026(15) Uani 1 1 d . . . . .
C11 C 0.0010(3) 0.5972(4) 0.05168(19) 0.0697(11) Uani 1 1 d . . . . .
Co1 Co 0.333333 0.666667 -0.00863(3) 0.04080(18) Uani 1 3 d S T P . .
N1 N 0.3139(2) 0.76501(19) 0.04071(11) 0.0434(6) Uani 1 1 d . . . . .
N2 N 0.2285(2) 0.6748(2) -0.05818(12) 0.0470(7) Uani 1 1 d . . . . .
C1 C 0.3562(3) 0.8066(3) 0.09132(15) 0.0515(9) Uani 1 1 d . . . . .
H1 H 0.402890 0.796675 0.105546 0.062 Uiso 1 1 calc R U . . .
C2 C 0.3345(3) 0.8637(3) 0.12380(18) 0.0605(10) Uani 1 1 d . . . . .
H2 H 0.365481 0.891088 0.159001 0.073 Uiso 1 1 calc R U . . .
C3 C 0.2659(3) 0.8787(3) 0.10258(19) 0.0660(11) Uani 1 1 d . . . . .
H3 H 0.248452 0.915424 0.123832 0.079 Uiso 1 1 calc R U . . .
C4 C 0.2231(3) 0.8389(3) 0.0497(2) 0.0645(10) Uani 1 1 d . . . . .
H4 H 0.177082 0.849181 0.034579 0.077 Uiso 1 1 calc R U . . .
C5 C 0.2494(2) 0.7830(2) 0.01884(14) 0.0459(8) Uani 1 1 d . . . . .
C6 C 0.2078(2) 0.7388(3) -0.03884(15) 0.0482(8) Uani 1 1 d . . . . .
C7 C 0.1518(3) 0.7618(3) -0.07203(19) 0.0668(11) Uani 1 1 d . . . . .
H7 H 0.138417 0.806474 -0.058341 0.080 Uiso 1 1 calc R U . . .
C8 C 0.1163(3) 0.7176(3) -0.12530(19) 0.0703(12) Uani 1 1 d . . . . .
H8 H 0.080054 0.733485 -0.148484 0.084 Uiso 1 1 calc R U . . .
C9 C 0.1343(3) 0.6509(3) -0.14393(18) 0.0701(12) Uani 1 1 d . . . . .
H9 H 0.108725 0.618730 -0.179120 0.084 Uiso 1 1 calc R U . . .
C10 C 0.1918(3) 0.6312(3) -0.10938(16) 0.0593(10) Uani 1 1 d . . . . .
H10 H 0.205120 0.586168 -0.122482 0.071 Uiso 1 1 calc R U . . .
Cl1 Cl 0.1934(15) 0.5228(15) -0.2401(10) 0.109(6) Uani 0.1667 1 d . . P . .
O2W O -0.0053(5) 0.8190(4) 0.0377(3) 0.183(2) Uani 1 1 d . . . . .
O1W O 0.2150(10) 0.5505(10) -0.2527(6) 0.170(6) Uani 0.8333 1 d . . P . .

loop_
_atom_site_aniso_label
_atom_site_aniso_U_11
_atom_site_aniso_U_22
_atom_site_aniso_U_33
_atom_site_aniso_U_23
_atom_site_aniso_U_13
_atom_site_aniso_U_12
Au1 0.04848(14) 0.07018(17) 0.04685(13) 0.00144(9) -0.00187(8) 0.02731(11)
N3 0.109(4) 0.119(4) 0.087(3) -0.032(3) -0.008(3) 0.062(3)
C11 0.060(3) 0.088(3) 0.056(2) -0.003(2) -0.0040(19) 0.033(2)
Co1 0.0454(3) 0.0454(3) 0.0316(3) 0.000 0.000 0.02270(14)
N1 0.0482(16) 0.0439(15) 0.0368(13) 0.0008(11) 0.0015(12) 0.0221(13)
N2 0.0471(17) 0.0541(18) 0.0375(14) -0.0003(12) -0.0032(12) 0.0236(14)
C1 0.058(2) 0.053(2) 0.0412(18) -0.0026(15) -0.0038(16) 0.0254(19)
C2 0.072(3) 0.055(2) 0.049(2) -0.0077(17) 0.0038(19) 0.027(2)
C3 0.077(3) 0.058(2) 0.068(3) -0.009(2) 0.012(2) 0.038(2)
C4 0.064(3) 0.067(3) 0.073(3) 0.002(2) 0.008(2) 0.040(2)
C5 0.0467(19) 0.0439(19) 0.0459(18) 0.0028(14) 0.0050(14) 0.0218(16)
C6 0.0414(19) 0.053(2) 0.0484(18) 0.0095(15) 0.0032(15) 0.0224(17)
C7 0.063(3) 0.079(3) 0.068(3) 0.007(2) -0.007(2) 0.043(2)
C8 0.059(2) 0.089(3) 0.061(2) 0.013(2) -0.013(2) 0.035(2)
C9 0.058(2) 0.088(3) 0.047(2) 0.000(2) -0.0147(18) 0.023(2)
C10 0.061(2) 0.067(3) 0.047(2) -0.0050(18) -0.0088(17) 0.029(2)
Cl1 0.119(9) 0.109(9) 0.128(14) -0.036(10) -0.041(10) 0.079(8)
O2W 0.203(6) 0.185(6) 0.168(6) 0.008(4) -0.013(4) 0.100(5)
O1W 0.231(12) 0.218(14) 0.100(5) 0.014(7) 0.023(6) 0.142(11)

loop_
_atom_type_symbol
_atom_type_description
_atom_type_scat_dispersion_real
_atom_type_scat_dispersion_imag
_atom_type_scat_source
C C 0.0033 0.0016 'International Tables Vol C Tables 4.2.6.8 and 6.1.1.4'
H H 0.0000 0.0000 'International Tables Vol C Tables 4.2.6.8 and 6.1.1.4'
Au Au -2.0133 8.8022 'International Tables Vol C Tables 4.2.6.8 and 6.1.1.4'
Cl Cl 0.1484 0.1585 'International Tables Vol C Tables 4.2.6.8 and 6.1.1.4'
Co Co 0.3494 0.9721 'International Tables Vol C Tables 4.2.6.8 and 6.1.1.4'
N N 0.0061 0.0033 'International Tables Vol C Tables 4.2.6.8 and 6.1.1.4'
O O 0.0106 0.0060 'International Tables Vol C Tables 4.2.6.8 and 6.1.1.4'

loop_
_geom_angle_atom_site_label_1
_geom_angle_atom_site_label_2
_geom_angle_atom_site_label_3
_geom_angle
_geom_angle_site_symmetry_1
_geom_angle_site_symmetry_3
_geom_angle_publ_flag
C11 Au1 C11 180.0(3) 10_565 . ?
N3 C11 Au1 178.8(5) . . ?
N2 Co1 N2 95.23(10) 3_565 2_665 ?
N2 Co1 N2 95.23(10) 3_565 . ?
N2 Co1 N2 95.22(10) 2_665 . ?
N2 Co1 N1 93.02(11) 3_565 . ?
N2 Co1 N1 169.30(11) 2_665 . ?
N2 Co1 N1 77.21(11) . . ?
N2 Co1 N1 169.30(11) 3_565 2_665 ?
N2 Co1 N1 77.21(11) 2_665 2_665 ?
N2 Co1 N1 93.01(11) . 2_665 ?
N1 Co1 N1 95.45(10) . 2_665 ?
N2 Co1 N1 77.21(11) 3_565 3_565 ?
N2 Co1 N1 93.02(11) 2_665 3_565 ?
N2 Co1 N1 169.30(11) . 3_565 ?
N1 Co1 N1 95.45(10) . 3_565 ?
N1 Co1 N1 95.45(10) 2_665 3_565 ?
C1 N1 C5 117.9(3) . . ?
C1 N1 Co1 126.8(2) . . ?
C5 N1 Co1 115.3(2) . . ?
C10 N2 C6 118.7(3) . . ?
C10 N2 Co1 125.6(3) . . ?
C6 N2 Co1 115.1(2) . . ?
N1 C1 C2 123.8(4) . . ?
N1 C1 H1 118.1 . . ?
C2 C1 H1 118.1 . . ?
C3 C2 C1 118.0(4) . . ?
C3 C2 H2 121.0 . . ?
C1 C2 H2 121.0 . . ?
C2 C3 C4 119.4(4) . . ?
C2 C3 H3 120.3 . . ?
C4 C3 H3 120.3 . . ?
C3 C4 C5 119.5(4) . . ?
C3 C4 H4 120.3 . . ?
C5 C4 H4 120.3 . . ?
N1 C5 C4 121.3(3) . . ?
N1 C5 C6 115.9(3) . . ?
C4 C5 C6 122.8(3) . . ?
N2 C6 C7 121.2(4) . . ?
N2 C6 C5 115.7(3) . . ?
C7 C6 C5 123.0(4) . . ?
C8 C7 C6 119.3(4) . . ?
C8 C7 H7 120.4 . . ?
C6 C7 H7 120.4 . . ?
C9 C8 C7 119.7(4) . . ?
C9 C8 H8 120.1 . . ?
C7 C8 H8 120.1 . . ?
C8 C9 C10 118.8(4) . . ?
C8 C9 H9 120.6 . . ?
C10 C9 H9 120.6 . . ?
N2 C10 C9 122.3(4) . . ?
N2 C10 H10 118.9 . . ?
C9 C10 H10 118.9 . . ?

loop_
_geom_bond_atom_site_label_1
_geom_bond_atom_site_label_2
_geom_bond_distance
_geom_bond_site_symmetry_2
_geom_bond_publ_flag
Au1 C11 1.986(5) 10_565 ?
Au1 C11 1.986(5) . ?
N3 C11 1.139(6) . ?
Co1 N2 2.131(3) 3_565 ?
Co1 N2 2.131(3) 2_665 ?
Co1 N2 2.131(3) . ?
Co1 N1 2.133(3) . ?
Co1 N1 2.133(3) 2_665 ?
Co1 N1 2.133(3) 3_565 ?
N1 C1 1.334(4) . ?
N1 C5 1.345(4) . ?
N2 C10 1.334(4) . ?
N2 C6 1.347(5) . ?
C1 C2 1.382(6) . ?
C1 H1 0.9300 . ?
C2 C3 1.372(6) . ?
C2 H2 0.9300 . ?
C3 C4 1.373(6) . ?
C3 H3 0.9300 . ?
C4 C5 1.396(5) . ?
C4 H4 0.9300 . ?
C5 C6 1.480(5) . ?
C6 C7 1.390(5) . ?
C7 C8 1.374(6) . ?
C7 H7 0.9300 . ?
C8 C9 1.355(6) . ?
C8 H8 0.9300 . ?
C9 C10 1.394(6) . ?
C9 H9 0.9300 . ?
C10 H10 0.9300 . ?
Cl1 O1W 0.51(4) . ?

loop_
_geom_torsion_atom_site_label_1
_geom_torsion_atom_site_label_2
_geom_torsion_atom_site_label_3
_geom_torsion_atom_site_label_4
_geom_torsion
_geom_torsion_site_symmetry_1
_geom_torsion_site_symmetry_2
_geom_torsion_site_symmetry_3
_geom_torsion_site_symmetry_4
_geom_torsion_publ_flag
C5 N1 C1 C2 3.0(5) . . . . ?
Co1 N1 C1 C2 -174.1(3) . . . . ?
N1 C1 C2 C3 -0.3(6) . . . . ?
C1 C2 C3 C4 -1.6(6) . . . . ?
C2 C3 C4 C5 0.8(6) . . . . ?
C1 N1 C5 C4 -3.8(5) . . . . ?
Co1 N1 C5 C4 173.7(3) . . . . ?
C1 N1 C5 C6 177.1(3) . . . . ?
Co1 N1 C5 C6 -5.4(4) . . . . ?
C3 C4 C5 N1 2.0(6) . . . . ?
C3 C4 C5 C6 -179.0(4) . . . . ?
C10 N2 C6 C7 -2.0(5) . . . . ?
Co1 N2 C6 C7 169.9(3) . . . . ?
C10 N2 C6 C5 178.8(3) . . . . ?
Co1 N2 C6 C5 -9.3(4) . . . . ?
N1 C5 C6 N2 9.9(4) . . . . ?
C4 C5 C6 N2 -169.2(3) . . . . ?
N1 C5 C6 C7 -169.3(4) . . . . ?
C4 C5 C6 C7 11.6(5) . . . . ?
N2 C6 C7 C8 0.5(6) . . . . ?
C5 C6 C7 C8 179.7(4) . . . . ?
C6 C7 C8 C9 1.8(7) . . . . ?
C7 C8 C9 C10 -2.5(7) . . . . ?
C6 N2 C10 C9 1.1(6) . . . . ?
Co1 N2 C10 C9 -169.8(3) . . . . ?
C8 C9 C10 N2 1.1(7) . . . . ?
